data_2007691
loop_
_publ_author_name
'Billodeaux, Damon R.'
'Fronczek, Frank R.'
'Yoneda, Akio'
'Newkome, George R.'

_publ_section_title
'[2-(2-Acetyl-2-ethoxycarbonyl-1-methoxyethyl)-8-quinolinolato-<i>C</i>,<i>N</i>,<i>O</i>](pyridine-<i>N</i>)palladium(II)'
_journal_issue 10
_journal_name_full 'Acta Crystallographica Section C'
_journal_page_first 1439
_journal_page_last 1441
_journal_paper_doi 10.1107/S0108270198005538
_journal_volume 54
_journal_year 1998
_chemical_formula_iupac '[Pd (C17 H17 N1 O5) (C5 H5 N1)]'
_chemical_formula_moiety 'C22 H22 N2 O5 Pd1'
_chemical_formula_sum 'C22 H22 N2 O5 Pd'
_chemical_formula_weight 500.83
_chemical_name_systematic
;
pyridine [2-{1-methoxy-2-acetyl-2-(ethoxycarbonyl)} ethyl-8-quinolinol-C,N,
O] palladium(II)
;
_space_group_crystal_system triclinic
_space_group_IT_number 2
_space_group_name_Hall '-P 1'
_space_group_name_H-M_alt 'P -1'
_atom_type_scat_source IntTabC
_cell_angle_alpha 102.351(4)
_cell_angle_beta 98.342(5)
_cell_angle_gamma 103.493(4)
_cell_formula_units_Z 4
_cell_length_a 11.5036(6)
_cell_length_b 12.8861(6)
_cell_length_c 14.8388(9)
_cell_measurement_reflns_used 25
_cell_measurement_temperature 297
_cell_measurement_theta_max 21
_cell_measurement_theta_min 11
_cell_volume 2044.9(2)
_computing_cell_refinement 'CAD-4 Operations Manual'
_computing_data_collection 'CAD-4 Operations Manual (Enraf-Nonius, 1977)'
_computing_data_reduction 'PROCESS in MolEN (Fair, 1990)'
_computing_molecular_graphics 'ORTEPII (Johnson, 1976)'
_computing_publication_material 'CIF IN in MolEN'
_computing_structure_refinement 'LSFM in MolEN'
_computing_structure_solution 'Patterson and Fourier methods in MolEN'
_diffrn_measurement_device 'Enraf-Nonius CAD-4'
_diffrn_measurement_method \q/2\q
_diffrn_radiation_type MoK\a
_diffrn_radiation_wavelength 0.71073
_diffrn_reflns_av_R_equivalents 0.021
_diffrn_reflns_limit_h_max 16
_diffrn_reflns_limit_h_min -15
_diffrn_reflns_limit_k_max 0
_diffrn_reflns_limit_k_min -18
_diffrn_reflns_limit_l_max 20
_diffrn_reflns_limit_l_min -20
_diffrn_reflns_number 12369
_diffrn_reflns_theta_max 30.0
_diffrn_standards_decay_% 2.1
_diffrn_standards_interval_time 120
_diffrn_standards_number 3
_exptl_absorpt_coefficient_mu 0.93
_exptl_absorpt_correction_T_max 0.84
_exptl_absorpt_correction_T_min 0.71
_exptl_absorpt_correction_type '\y scans (North et al., 1968)'
_exptl_crystal_colour orange
_exptl_crystal_density_diffrn 1.63
_exptl_crystal_density_method 'not measured'
_exptl_crystal_description 'rectangular prism'
_exptl_crystal_F_000 1016.0
_exptl_crystal_size_max 0.43
_exptl_crystal_size_mid 0.25
_exptl_crystal_size_min 0.19
_refine_diff_density_max 1.23
_refine_diff_density_min -0.34
_refine_ls_extinction_coef 1.02E-7(14)
_refine_ls_extinction_method 'isotropic (Zachariasen, 1963)'
_refine_ls_goodness_of_fit_obs 2.26
_refine_ls_hydrogen_treatment 'H atoms included but not refined'
_refine_ls_number_parameters 542
_refine_ls_number_reflns 9705
_refine_ls_R_factor_obs 0.045
_refine_ls_shift/esd_max 0.03
_refine_ls_structure_factor_coef F
_refine_ls_weighting_details 'w = 4Fo^2^/[\s^2^(Fo^2^) + 0.0004Fo^4^]'
_refine_ls_weighting_scheme calc
_refine_ls_wR_factor_obs 0.048
_reflns_number_observed 9705
_reflns_number_total 11881
_reflns_observed_criterion I>\s(I)
_cod_data_source_file bk1380.cif
_cod_data_source_block bk1380
_cod_depositor_comments
;
 Updating space group information and adding the symmetry operation list.

 Antanas Vaitkus,
 2018-06-14

The following automatic conversions were performed:

'_refine_ls_weighting_scheme' value 'w = 4Fo^2^/[\s^2^(Fo^2^) +
0.0004Fo^4^]' was changed to 'calc'. New tag
'_refine_ls_weighting_details' was created. The value of the new tag
was set to 'w = 4Fo^2^/[\s^2^(Fo^2^) + 0.0004Fo^4^]'.

Automatic conversion script
Id: cif_fix_values 3143 2015-03-26 13:38:13Z robertas 
;
_cod_original_formula_sum 'C22 H22 N2 O5 Pd1'
_cod_database_code 2007691

loop_
_space_group_symop_id
_space_group_symop_operation_xyz
1 x,y,z
2 -x,-y,-z

loop_
_atom_site_aniso_label
_atom_site_aniso_U_11
_atom_site_aniso_U_22
_atom_site_aniso_U_33
_atom_site_aniso_U_12
_atom_site_aniso_U_13
_atom_site_aniso_U_23
Pd1A 0.03090(10) 0.02830(10) 0.03820(10) 0.00220(9) -0.00030(10) -0.00040(9)
Pd1B 0.03260(10) 0.02557(9) 0.03640(10) 0.00198(8) 0.00126(9) 0.00150(9)
O1B 0.0460(10) 0.0310(10) 0.0450(10) -0.0003(9) -0.0060(10) 0.0047(9)
O1A 0.0460(10) 0.0430(10) 0.0520(10) 0.0070(10) -0.0010(10) 0.0120(10)
O2A 0.0540(10) 0.0470(10) 0.0450(10) 0.0130(10) -0.0040(10) 0.0070(10)
O2B 0.0470(10) 0.0500(10) 0.0540(10) 0.0030(10) -0.0120(10) 0.0170(10)
O3B 0.0580(10) 0.0420(10) 0.0550(10) 0.0100(10) 0.0140(10) -0.0010(10)
O3A 0.0500(10) 0.0420(10) 0.0520(10) 0.0110(10) 0.0050(10) -0.0070(10)
O4A 0.067(2) 0.0430(10) 0.143(2) 0.0000(10) 0.0510(10) 0.015(2)
O4B 0.0610(10) 0.0520(10) 0.091(2) 0.0230(10) 0.0320(10) 0.0130(10)
O5A 0.0500(10) 0.0260(10) 0.074(2) 0.0043(9) 0.0160(10) -0.0010(10)
O5B 0.0670(10) 0.0340(10) 0.097(2) 0.0110(10) 0.0300(10) 0.0170(10)
N1B 0.0340(10) 0.0260(10) 0.0370(10) 0.0015(9) 0.0040(10) 0.0030(10)
N1A 0.0330(10) 0.0250(10) 0.0430(10) -0.0010(10) 0.0020(10) -0.0030(10)
N2B 0.0430(10) 0.0250(10) 0.0390(10) 0.0030(10) 0.0070(10) -0.0020(10)
N2A 0.0330(10) 0.0360(10) 0.0380(10) 0.0010(10) -0.0010(10) 0.0000(10)
C1B 0.039(2) 0.0350(10) 0.038(2) 0.0020(10) 0.0040(10) 0.0070(10)
C1A 0.045(2) 0.0380(10) 0.050(2) 0.0140(10) 0.0170(10) 0.0080(10)
C2B 0.049(2) 0.047(2) 0.053(2) 0.0060(10) 0.003(2) 0.0190(10)
C2A 0.060(2) 0.047(2) 0.067(2) 0.017(2) 0.022(2) 0.021(2)
C3B 0.058(2) 0.043(2) 0.068(2) 0.012(2) 0.014(2) 0.0250(10)
C3A 0.073(2) 0.042(2) 0.091(2) 0.013(2) 0.046(2) 0.024(2)
C4B 0.056(2) 0.0320(10) 0.060(2) 0.0030(10) 0.015(2) 0.0130(10)
C4A 0.057(2) 0.039(2) 0.082(2) -0.004(2) 0.031(2) 0.006(2)
C5B 0.041(2) 0.0330(10) 0.042(2) 0.0000(10) 0.0130(10) 0.0050(10)
C5A 0.049(2) 0.0300(10) 0.054(2) 0.0000(10) 0.0220(10) -0.0050(10)
C6A 0.0390(10) 0.0310(10) 0.047(2) 0.0030(10) 0.0140(10) 0.0020(10)
C6B 0.0370(10) 0.0320(10) 0.0350(10) 0.0030(10) 0.0060(10) 0.0070(10)
C7B 0.044(2) 0.034(2) 0.042(2) -0.0050(10) 0.0080(10) 0.0000(10)
C7A 0.036(2) 0.048(2) 0.054(2) -0.0050(10) 0.0110(10) -0.008(2)
C8B 0.037(2) 0.041(2) 0.037(2) -0.0040(10) 0.0020(10) 0.0010(10)
C8A 0.035(2) 0.046(2) 0.045(2) 0.0010(10) 0.0010(10) -0.005(2)
C9A 0.0320(10) 0.0330(10) 0.039(2) 0.0040(10) 0.0040(10) -0.0050(10)
C9B 0.0310(10) 0.0350(10) 0.036(2) 0.0020(10) 0.0040(10) 0.0030(10)
C10B 0.0350(10) 0.042(2) 0.044(2) 0.0060(10) 0.0030(10) 0.0100(10)
C10A 0.0350(10) 0.0330(10) 0.043(2) 0.0090(10) 0.0030(10) -0.0010(10)
C11A 0.0330(10) 0.0310(10) 0.040(2) 0.0060(10) 0.0030(10) 0.0020(10)
C11B 0.0310(10) 0.0310(10) 0.041(2) 0.0060(10) 0.0010(10) 0.0070(10)
C12B 0.0380(10) 0.0390(10) 0.041(2) 0.0090(10) 0.0020(10) 0.0080(10)
C12A 0.0400(10) 0.0390(10) 0.041(2) 0.0120(10) 0.0060(10) 0.0050(10)
C13A 0.042(2) 0.063(2) 0.058(2) 0.015(2) 0.013(2) 0.005(2)
C13B 0.044(2) 0.056(2) 0.070(2) 0.005(2) 0.019(2) 0.008(2)
C14A 0.043(2) 0.036(2) 0.058(2) 0.0070(10) 0.007(2) 0.0080(10)
C14B 0.043(2) 0.0350(10) 0.048(2) 0.0090(10) 0.0050(10) 0.0080(10)
C15A 0.082(3) 0.026(2) 0.133(4) 0.003(2) 0.038(3) -0.003(2)
C15B 0.090(3) 0.033(2) 0.110(4) 0.015(2) 0.022(3) 0.017(2)
C16B 0.229(6) 0.048(3) 0.223(6) -0.003(4) 0.131(4) 0.031(3)
C16A 0.093(3) 0.032(2) 0.142(5) 0.007(2) 0.022(3) 0.000(3)
C17B 0.042(2) 0.037(2) 0.052(2) 0.0040(10) 0.008(2) -0.007(2)
C17A 0.042(2) 0.068(2) 0.042(2) 0.014(2) 0.003(2) 0.004(2)
C18B 0.045(2) 0.054(2) 0.058(2) -0.007(2) 0.006(2) -0.001(2)
C18A 0.034(2) 0.096(3) 0.052(2) 0.010(2) 0.001(2) 0.002(2)
C19B 0.071(2) 0.033(2) 0.051(2) -0.009(2) 0.006(2) -0.004(2)
C19A 0.045(2) 0.075(3) 0.044(2) -0.015(2) -0.004(2) 0.003(2)
C20A 0.061(2) 0.039(2) 0.044(2) -0.004(2) 0.001(2) -0.003(2)
C20B 0.080(2) 0.030(2) 0.053(2) 0.012(2) 0.012(2) -0.003(2)
C21A 0.042(2) 0.039(2) 0.047(2) 0.0050(10) 0.002(2) -0.0010(10)
C21B 0.052(2) 0.0340(10) 0.048(2) 0.0100(10) 0.007(2) 0.0020(10)
C22B 0.061(2) 0.074(2) 0.082(3) 0.002(2) -0.017(2) 0.036(2)
C22A 0.078(2) 0.083(2) 0.069(3) 0.041(2) 0.010(2) 0.031(2)

loop_
_atom_site_label
_atom_site_fract_x
_atom_site_fract_y
_atom_site_fract_z
_atom_site_U_iso_or_equiv
_atom_site_thermal_displace_type
_atom_site_calc_flag
Pd1A 0.18640(2) 0.39614(2) 0.49372(2) 0.03568(6) Uani ?
Pd1B 0.23229(2) 0.99250(2) 0.99502(2) 0.03420(6) Uani ?
O1B 0.1623(2) 1.0708(2) 0.8997(2) 0.0451(7) Uani ?
O1A 0.1899(2) 0.5071(2) 0.4079(2) 0.0491(7) Uani ?
O2A 0.4093(2) 0.3735(2) 0.7374(2) 0.0512(7) Uani ?
O2B 0.5104(2) 1.0840(2) 1.2409(2) 0.0538(8) Uani ?
O3B 0.2626(2) 1.0895(2) 1.2289(2) 0.0539(8) Uani ?
O3A 0.2283(2) 0.4941(2) 0.7283(2) 0.0520(8) Uani ?
O4A 0.0752(3) 0.1666(2) 0.6105(3) 0.0850(10) Uani ?
O4B 0.4225(2) 0.8285(2) 1.0590(2) 0.0660(9) Uani ?
O5A 0.2266(2) 0.1551(2) 0.5361(2) 0.0532(8) Uani ?
O5B 0.2522(2) 0.7742(2) 1.1088(2) 0.0650(9) Uani ?
N1B 0.3486(2) 1.1369(2) 1.0453(2) 0.0351(7) Uani ?
N1A 0.3446(2) 0.4984(2) 0.5548(2) 0.0377(7) Uani ?
N2B 0.1086(2) 0.8424(2) 0.9301(2) 0.0386(7) Uani ?
N2A 0.0247(2) 0.2862(2) 0.4192(2) 0.0397(8) Uani ?
C1B 0.2217(3) 1.1777(3) 0.9270(2) 0.0396(9) Uani ?
C1A 0.2868(3) 0.5928(3) 0.4447(3) 0.0440(9) Uani ?
C2B 0.1913(3) 1.2582(3) 0.8865(3) 0.0510(10) Uani ?
C2A 0.3139(4) 0.6886(3) 0.4133(3) 0.0560(10) Uani ?
C3B 0.2585(4) 1.3699(3) 0.9231(3) 0.0550(10) Uani ?
C3A 0.4192(4) 0.7752(3) 0.4602(3) 0.0650(10) Uani ?
C4B 0.3564(3) 1.4045(3) 0.9973(3) 0.0500(10) Uani ?
C4A 0.5006(4) 0.7700(3) 0.5336(3) 0.0620(10) Uani ?
C5B 0.3937(3) 1.3262(3) 1.0397(2) 0.0406(9) Uani ?
C5A 0.4803(3) 0.6745(3) 0.5669(3) 0.0480(10) Uani ?
C6A 0.3722(3) 0.5910(3) 0.5229(2) 0.0408(9) Uani ?
C6B 0.3226(3) 1.2148(2) 1.0037(2) 0.0363(8) Uani ?
C7B 0.4945(3) 1.3475(3) 1.1149(2) 0.0440(10) Uani ?
C7A 0.5585(3) 0.6539(3) 0.6395(3) 0.0520(10) Uani ?
C8B 0.5179(3) 1.2648(3) 1.1515(2) 0.0432(9) Uani ?
C8A 0.5289(3) 0.5576(3) 0.6673(3) 0.0470(10) Uani ?
C9A 0.4156(3) 0.4792(3) 0.6240(2) 0.0385(9) Uani ?
C9B 0.4408(3) 1.1562(3) 1.1158(2) 0.0369(8) Uani ?
C10B 0.4511(3) 1.0529(3) 1.1438(2) 0.0415(9) Uani ?
C10A 0.3646(3) 0.3693(3) 0.6418(2) 0.0396(9) Uani ?
C11A 0.2228(3) 0.3342(2) 0.6119(2) 0.0368(8) Uani ?
C11B 0.3253(3) 0.9651(2) 1.1179(2) 0.0362(8) Uani ?
C12B 0.2405(3) 0.9951(3) 1.1809(2) 0.0406(9) Uani ?
C12A 0.1662(3) 0.4056(3) 0.6753(2) 0.0406(9) Uani ?
C13A 0.0307(3) 0.3728(3) 0.6730(3) 0.0550(10) Uani ?
C13B 0.1241(3) 0.9138(3) 1.1835(3) 0.0590(10) Uani ?
C14A 0.1658(3) 0.2123(3) 0.5885(3) 0.0470(10) Uani ?
C14B 0.3402(3) 0.8510(3) 1.0927(3) 0.0431(9) Uani ?
C15A 0.1759(4) 0.0353(3) 0.5115(4) 0.084(2) Uani ?
C15B 0.2574(5) 0.6594(3) 1.0798(4) 0.078(2) Uani ?
C16B 0.1501(7) 0.5914(4) 1.0966(5) 0.166(3) Uani ?
C16A 0.2498(5) -0.0176(3) 0.4604(5) 0.095(2) Uani ?
C17B -0.0114(3) 0.8333(3) 0.9133(3) 0.0480(10) Uani ?
C17A -0.0828(3) 0.3096(3) 0.4189(3) 0.0530(10) Uani ?
C18B -0.0953(4) 0.7407(3) 0.8546(3) 0.0590(10) Uani ?
C18A -0.1886(3) 0.2403(4) 0.3587(3) 0.0650(10) Uani ?
C19B -0.0556(4) 0.6546(3) 0.8110(3) 0.0590(10) Uani ?
C19A -0.1826(4) 0.1454(4) 0.2976(3) 0.0630(10) Uani ?
C20A -0.0735(4) 0.1213(3) 0.2994(3) 0.0540(10) Uani ?
C20B 0.0675(4) 0.6625(3) 0.8286(3) 0.0570(10) Uani ?
C21A 0.0280(3) 0.1925(3) 0.3608(3) 0.0470(10) Uani ?
C21B 0.1462(3) 0.7575(3) 0.8884(3) 0.0470(10) Uani ?
C22B 0.5221(4) 0.9956(4) 1.2793(3) 0.0760(10) Uani ?
C22A 0.4206(4) 0.2725(4) 0.7528(3) 0.0720(10) Uani ?
H02A 0.2617 0.6951 0.3597 0.0725 Uiso calc
H02B 0.1255 1.2377 0.8340 0.0665 Uiso calc
H03A 0.4341 0.8412 0.4397 0.0838 Uiso calc
H03B 0.2353 1.4233 0.8949 0.0724 Uiso calc
H04A 0.5710 0.8303 0.5622 0.0799 Uiso calc
H04B 0.3991 1.4808 1.0201 0.0655 Uiso calc
H07A 0.6331 0.7081 0.6699 0.0690 Uiso calc
H07B 0.5461 1.4205 1.1401 0.0576 Uiso calc
H08A 0.5849 0.5433 0.7161 0.0620 Uiso calc
H08B 0.5862 1.2803 1.2015 0.0561 Uiso calc
H10A 0.3912 0.3133 0.6045 0.0519 Uiso calc
H10B 0.5004 1.0170 1.1094 0.0538 Uiso calc
H17A -0.0865 0.3750 0.4610 0.0686 Uiso calc
H17B -0.0394 0.8929 0.9432 0.0626 Uiso calc
H18A -0.2641 0.2581 0.3593 0.0843 Uiso calc
H18B -0.1798 0.7363 0.8445 0.0761 Uiso calc
H19A -0.2541 0.0974 0.2551 0.0813 Uiso calc
H19B -0.1121 0.5903 0.7689 0.0759 Uiso calc
H20A -0.0686 0.0573 0.2588 0.0718 Uiso calc
H20B 0.0972 0.6036 0.7996 0.0746 Uiso calc
H21A 0.1037 0.1743 0.3620 0.0608 Uiso calc
H21B 0.2310 0.7629 0.9004 0.0612 Uiso calc
H131A 0.0156 0.3421 0.7243 0.0720 Uiso calc
H131B 0.0842 0.8717 1.1213 0.0762 Uiso calc
H132A -0.0107 0.3200 0.6154 0.0720 Uiso calc
H132B 0.0715 0.9522 1.2110 0.0762 Uiso calc
H133A 0.0008 0.4431 0.6784 0.1101 Uiso ?
H133B 0.1463 0.8640 1.2224 0.1101 Uiso ?
H151A 0.0959 0.0163 0.4739 0.1086 Uiso calc
H151B 0.3283 0.6506 1.1154 0.1010 Uiso calc
H152A 0.1720 0.0115 0.5675 0.1086 Uiso calc
H152B 0.2593 0.6402 1.0146 0.1010 Uiso calc
H161A 0.2152 -0.0952 0.4449 0.1219 Uiso calc
H161B 0.1511 0.5165 1.0790 0.2145 Uiso calc
H162A 0.2534 0.0060 0.4042 0.1219 Uiso calc
H162B 0.1493 0.6119 1.1622 0.2145 Uiso calc
H163A 0.3294 0.0012 0.4977 0.1219 Uiso calc
H163B 0.0803 0.6015 1.0614 0.2145 Uiso calc
H221A 0.4506 0.2823 0.8181 0.0934 Uiso calc
H221B 0.5619 1.0240 1.3439 0.0981 Uiso calc
H222A 0.3429 0.2198 0.7337 0.0934 Uiso calc
H222B 0.4431 0.9488 1.2749 0.0981 Uiso calc
H223A 0.4757 0.2476 0.7176 0.0934 Uiso calc
H223B 0.5684 0.9556 1.2461 0.0981 Uiso calc

loop_
_geom_angle_atom_site_label_1
_geom_angle_atom_site_label_2
_geom_angle_atom_site_label_3
_geom_angle
_geom_angle_publ_flag
O1A Pd1A N1A 81.60(10) yes
O1A Pd1A N2A 95.90(10) yes
O1A Pd1A C11A 160.44(9) yes
N1A Pd1A N2A 175.30(10) yes
N1A Pd1A C11A 80.80(10) yes
N2A Pd1A C11A 102.20(10) yes
O1B Pd1B N1B 82.20(10) yes
O1B Pd1B N2B 93.40(10) yes
O1B Pd1B C11B 161.82(9) yes
N1B Pd1B N2B 174.90(10) yes
N1B Pd1B C11B 81.00(10) yes
N2B Pd1B C11B 103.60(10) yes
Pd1B O1b C1b 108.6(2) ?
Pd1A O1A C1A 108.6(2) ?
C10A O2A C22A 114.5(3) ?
C10b O2b C22b 114.8(3) ?
C14A O5A C15A 114.9(3) ?
C14b O5b C15b 116.9(3) ?
Pd1b N1b C6b 113.9(2) ?
Pd1b N1b C9b 122.0(2) ?
C6b N1b C9b 124.1(2) ?
Pd1A N1A C6A 114.6(2) ?
Pd1A N1A C9A 121.2(2) ?
C6A N1A C9A 124.2(2) ?
Pd1b N2b C17b 120.6(2) ?
Pd1b N2b C21b 120.3(2) ?
C17b N2b C21b 118.0(3) ?
Pd1A N2A C17A 122.4(2) ?
Pd1A N2A C21A 118.6(2) ?
C17A N2A C21A 118.6(3) ?
O1b C1b C2b 125.0(3) ?
O1b C1b C6b 118.8(3) ?
C2b C1b C6b 116.2(3) ?
O1A C1a C2a 125.6(3) ?
O1a C1a C6a 119.3(3) ?
C2a C1a C6a 115.1(3) ?
C1b C2b C3b 120.2(3) ?
C1a C2a C3a 119.8(4) ?
C2b C3b C4b 122.9(4) ?
C2a C3a C4a 123.7(4) ?
C3b C4b C5b 119.5(3) ?
C3a C4a C5a 119.3(3) ?
C4b C5b C6b 116.7(3) ?
C4b C5b C7b 126.7(3) ?
C6b C5b C7b 116.6(3) ?
C4a C5a C6a 116.7(3) ?
C4a C5a C7a 126.4(3) ?
C6a C5a C7a 117.0(3) ?
N1a C6a C1a 115.2(2) ?
N1a C6a C5a 119.5(3) ?
C1a C6a C5a 125.3(3) ?
N1b C6b C1b 116.0(3) ?
N1b C6b C5b 119.6(3) ?
C1b C6b C5b 124.5(3) ?
C5b C7b C8b 120.8(3) ?
C5a C7a C8a 121.5(3) ?
C7b C8b C9b 120.2(3) ?
C7a C8a C9a 119.0(3) ?
N1a C9a C8a 118.8(3) ?
N1a C9a C10a 112.6(2) ?
C8a C9a C10a 128.5(3) ?
N1b C9b C8b 118.6(3) ?
N1b C9b C10b 112.2(2) ?
C8b C9b C10b 129.1(3) ?
O2b C10b C9b 107.8(2) ?
O2b C10b C11b 115.6(3) ?
C9b C10b C11b 111.1(3) ?
O2a C10a C9a 109.2(2) ?
O2a C10a C11a 114.2(3) ?
C9a C10a C11a 110.0(3) ?
Pd1a C11a C10a 104.5(2) ?
Pd1a C11a C12a 96.4(2) ?
Pd1a C11a C14a 110.8(2) ?
C10a C11a C12a 111.9(2) ?
C10a C11a C14a 114.4(3) ?
C12a C11a C14a 116.6(3) ?
Pd1b C11b C10b 104.7(2) ?
Pd1b C11b C12b 96.9(2) ?
Pd1b C11b C14b 107.7(2) ?
C10b C11b C12b 112.4(2) ?
C10b C11b C14b 110.9(3) ?
C12b C11b C14b 121.9(3) ?
O3b C12b C11b 119.6(3) ?
O3b C12b C13b 117.9(3) ?
C11b C12b C13b 122.4(3) ?
O3a C12a C11a 120.7(3) ?
O3a C12a C13a 118.3(3) ?
C11a C12a C13a 121.0(3) ?
O4a C14a O5a 121.2(3) ?
O4a C14a C11a 126.6(4) ?
O5a C14a C11a 112.3(3) ?
O4b C14b O5b 121.9(3) ?
O4b C14b C11b 123.8(3) ?
O5b C14b C11b 114.3(3) ?
O5a C15a C16a 110.6(4) ?
O5b C15b C16b 107.2(5) ?
N2b C17b C18b 122.4(4) ?
N2a C17a C18a 121.4(4) ?
C17b C18b C19b 119.3(4) ?
C17a C18a C19a 119.1(4) ?
C18b C19b C20b 118.9(3) ?
C18a C19a C20a 119.2(3) ?
C19a C20a C21a 119.1(4) ?
C19b C20b C21b 118.7(4) ?
N2a C21a C20a 122.6(4) ?
N2b C21b C20b 122.8(4) ?

loop_
_geom_bond_atom_site_label_1
_geom_bond_atom_site_label_2
_geom_bond_distance
_geom_bond_publ_flag
Pd1A O1A 2.105(3) yes
Pd1A N1A 1.940(2) yes
Pd1A N2A 2.047(2) yes
Pd1A C11A 2.106(4) yes
Pd1B O1B 2.080(3) yes
Pd1B N1B 1.940(2) yes
Pd1B N2B 2.053(2) yes
Pd1B C11B 2.117(3) yes
O1B C1B 1.330(4) ?
O1A C1A 1.323(3) ?
O2A C10A 1.422(4) yes
O2A C22A 1.399(6) ?
O2B C10B 1.428(4) yes
O2B C22B 1.403(6) ?
O3B C12B 1.219(4) ?
O3A C12A 1.226(3) ?
O4A C14A 1.198(5) ?
O4B C14B 1.197(5) ?
O5A C14A 1.338(5) ?
O5A C15A 1.460(4) ?
O5b C14b 1.329(4) ?
O5b C15b 1.467(5) ?
N1b C6b 1.352(5) ?
N1b C9b 1.314(4) ?
N1A C6A 1.364(5) ?
N1A C9A 1.319(4) ?
N2b C17b 1.339(5) ?
N2b C21b 1.333(5) ?
N2A C17A 1.339(5) ?
N2A C21A 1.339(4) ?
C1b C2b 1.390(6) ?
C1b C6b 1.413(4) ?
C1A C2A 1.395(6) ?
C1A C6A 1.416(5) ?
C2b C3b 1.411(5) ?
C2A C3A 1.410(5) ?
C3b C4b 1.369(5) ?
C3A C4A 1.353(6) ?
C4b C5b 1.412(6) ?
C4A C5A 1.405(6) ?
C5b C6b 1.419(4) ?
C5b C7b 1.418(5) ?
C5A C6A 1.403(4) ?
C5A C7A 1.412(6) ?
C7b C8b 1.356(6) ?
C7A C8A 1.374(6) ?
C8B C9B 1.412(4) ?
C8A C9A 1.413(4) ?
C9A C10A 1.496(5) yes
C9B C10B 1.502(5) yes
C10B C11B 1.553(4) yes
C10A C11A 1.556(4) yes
C11A C12A 1.498(5) yes
C11A C14A 1.496(4) yes
C11B C12B 1.503(5) yes
C11B C14B 1.495(5) yes
C12B C13b 1.506(5) ?
C12A C13A 1.510(5) ?
C15A C16A 1.414(8) ?
C15b C16b 1.426(9) ?
C17b C18b 1.373(4) ?
C17A C18A 1.383(5) ?
C18b C19b 1.369(6) ?
C18A C19A 1.380(6) ?
C19b C20b 1.378(6) ?
C19A C20A 1.360(6) ?
C20A C21A 1.367(4) ?
C20b C21b 1.375(4) ?

loop_
_geom_torsion_atom_site_label_1
_geom_torsion_atom_site_label_2
_geom_torsion_atom_site_label_3
_geom_torsion_atom_site_label_4
_geom_torsion
_geom_torsion_publ_flag
C9A C10A C11A Pd1A 34.6(3) yes
Pd1A N1A C6A C1A -5.7(4) yes
N1A Pd1A C11A C10A -25.3(2) yes
N1A Pd1A O1A C1A -7.1(2) yes
O1A Pd1A N1A C6A 7.0(2) yes
O1A Pd1A N1A C9A -175.4(3) no
N2A Pd1A N1A C6A 66.0(10) no
N2A Pd1A N1A C9A -117.0(10) no
C11A Pd1A N1A C6A -164.4(3) no
N1A C9A C10A C11A -27.4(4) yes
C11A Pd1A N1A C9A 13.2(3) yes
O1A Pd1A N2A C17A -70.1(3) no
O1A Pd1A N2A C21A 102.6(3) no
N1B Pd1B O1B C1B -6.6(3) yes
N2B Pd1B O1B C1B 176.2(3) no
C11B Pd1B O1B C1B 16.6(5) no
O1B Pd1B N1B C6B 5.9(2) yes
O1B Pd1B N1B C9B -176.5(3) no
N2B Pd1B N1B C6B 38.45(2) no
N2B Pd1B N1B C9B -144.0(3) no
C11B Pd1B N1B C6B -167.0(3) no
C11B Pd1B N1B C9B 10.6(3) yes
O1B Pd1B N2B C17B -53.1(3) no
O1B Pd1B N2B C21B 114.3(3) no
C22A O2A C10A C9A -150.3(3) no
C22A O2A C10A C11A 86.1(2) no
C22B O2B C10B C9B 177.2(3) no
C22B O2B C10B C11B 52.3(4) yes
C9B C10B C11B Pd1B 31.6(3) yes
N1B C9B C10B C11B -26.1(4) yes
N1B Pd1B C11B C10B -22.3(2) yes
Pd1B N1B C6B C1B -4.2(4) yes
Pd1A N1A C9A C10A 4.8(4) yes
Pd1B N1B C9B C10B 5.9(4) yes
Pd1B N1B C6B C5B 174.1(4) no
C9B N1B C6B C1B 178.2(4) no
C9B N1B C6B C5B -3.5(5) no
Pd1A N1A C6A C5A 175.2(3) no
C9A N1A C6A C1A 176.8(4) no
C9A N1A C6A C5A -2.3(5) no
Pd1B N2B C17B C18B 167.1(3) no
C10A C11A C14A O4A 138.1(4) yes
C10B C11B C14B O4B -28.9(5) yes
O1A C1A C6A N1A -0.9(5) yes
Pd1A O1A C1A C6A 6.3(4) yes
O1B C1B C6B N1B -1.8(5) yes
Pd1B O1B C1B C6B 6.3(4) yes
